data_4506190
loop_
_publ_author_name
'Zimmermann, Anne'
'Fr\/ostrup, Brian'
'Bond, Andrew D.'

_publ_section_title
;
 Polymorphs of Pridopidine Hydrochloride
;
_journal_issue 6
_journal_name_full 'Crystal Growth &amp; Design'
_journal_page_first 2961
_journal_paper_doi 10.1021/cg300185n
_journal_volume 12
_journal_year 2012
_chemical_formula_moiety 'C15 H24 N O2 S +, Cl -'
_chemical_formula_sum 'C15 H24 Cl N O2 S'
_chemical_formula_weight 317.86
_chemical_melting_point 483
_chemical_name_common 'Pridopidine hydrochloride form II'
_space_group_IT_number 14
_symmetry_cell_setting monoclinic
_symmetry_space_group_name_Hall '-P 2ybc'
_symmetry_space_group_name_H-M 'P 1 21/c 1'
_atom_sites_solution_hydrogens geom
_atom_sites_solution_primary direct
_atom_sites_solution_secondary difmap
_cell_angle_alpha 90.00
_cell_angle_beta 91.117(1)
_cell_angle_gamma 90.00
_cell_formula_units_Z 4
_cell_length_a 12.2441(4)
_cell_length_b 13.4701(4)
_cell_length_c 10.2207(3)
_cell_measurement_reflns_used 9395
_cell_measurement_temperature 298(2)
_cell_measurement_theta_max 24.53
_cell_measurement_theta_min 2.50
_cell_volume 1685.37(9)
_computing_cell_refinement 'SAINT v.7.06a (Bruker, 2003)'
_computing_data_collection 'APEX2 v.1.0-22 (Bruker Nonius, 2004)'
_computing_data_reduction 'SAINT v.7.06a'
_computing_molecular_graphics 'SHELXTL v.6.10'
_computing_publication_material 'SHELXTL v.6.10'
_computing_structure_refinement 'SHELXTL v.6.10'
_computing_structure_solution 'SHELXTL v.6.10 (Sheldrick, 2000)'
_diffrn_ambient_temperature 298(2)
_diffrn_measured_fraction_theta_full 0.995
_diffrn_measured_fraction_theta_max 0.995
_diffrn_measurement_device_type 'Bruker-Nonius X8APEX-II CCD'
_diffrn_measurement_method 'thin-slice \w and \f scans'
_diffrn_radiation_monochromator graphite
_diffrn_radiation_source 'fine-focus sealed tube'
_diffrn_radiation_type MoK\a
_diffrn_radiation_wavelength 0.71073
_diffrn_reflns_av_R_equivalents 0.0305
_diffrn_reflns_av_sigmaI/netI 0.0203
_diffrn_reflns_limit_h_max 14
_diffrn_reflns_limit_h_min -14
_diffrn_reflns_limit_k_max 16
_diffrn_reflns_limit_k_min -16
_diffrn_reflns_limit_l_max 11
_diffrn_reflns_limit_l_min -12
_diffrn_reflns_number 26810
_diffrn_reflns_theta_full 25.70
_diffrn_reflns_theta_max 25.70
_diffrn_reflns_theta_min 3.62
_diffrn_standards_number 0
_exptl_absorpt_coefficient_mu 0.352
_exptl_absorpt_correction_T_max 0.972
_exptl_absorpt_correction_T_min 0.828
_exptl_absorpt_correction_type multi-scan
_exptl_absorpt_process_details
;
 SADABS v.2.10 (Sheldrick, 2003)
 Ratio of minimum to maximum apparent transmission:  0.852855
;
_exptl_crystal_colour colourless
_exptl_crystal_density_diffrn 1.253
_exptl_crystal_density_method 'not measured'
_exptl_crystal_description plate
_exptl_crystal_F_000 680
_exptl_crystal_size_max 0.30
_exptl_crystal_size_mid 0.20
_exptl_crystal_size_min 0.08
_refine_diff_density_max 0.467
_refine_diff_density_min -0.385
_refine_diff_density_rms 0.039
_refine_ls_extinction_method none
_refine_ls_goodness_of_fit_ref 1.067
_refine_ls_hydrogen_treatment constr
_refine_ls_matrix_type full
_refine_ls_number_parameters 183
_refine_ls_number_reflns 3198
_refine_ls_number_restraints 0
_refine_ls_restrained_S_all 1.067
_refine_ls_R_factor_all 0.0526
_refine_ls_R_factor_gt 0.0377
_refine_ls_shift/su_max 0.001
_refine_ls_shift/su_mean 0.000
_refine_ls_structure_factor_coef Fsqd
_refine_ls_weighting_details 'calc w=1/[\s^2^(Fo^2^)+(0.0510P)^2^+0.5012P] where P=(Fo^2^+2Fc^2^)/3'
_refine_ls_weighting_scheme calc
_refine_ls_wR_factor_gt 0.0989
_refine_ls_wR_factor_ref 0.1064
_reflns_number_gt 2461
_reflns_number_total 3198
_reflns_threshold_expression I>2\s(I)
_cod_data_source_file cg300185n_si_002.cif
_cod_data_source_block II
_cod_original_sg_symbol_H-M 'P 21/c'
_cod_database_code 4506190

loop_
_symmetry_equiv_pos_as_xyz
'x, y, z'
'-x, y+1/2, -z+1/2'
'-x, -y, -z'
'x, -y-1/2, z-1/2'

loop_
_atom_site_label
_atom_site_type_symbol
_atom_site_fract_x
_atom_site_fract_y
_atom_site_fract_z
_atom_site_U_iso_or_equiv
_atom_site_adp_type
_atom_site_occupancy
_atom_site_symmetry_multiplicity
_atom_site_calc_flag
_atom_site_refinement_flags
Cl1 Cl 0.44417(5) 0.60430(4) 0.19095(5) 0.0609(2) Uani 1 1 d .
S1 S 0.95579(5) 0.36310(5) 0.80873(5) 0.05707(19) Uani 1 1 d .
O1 O 0.94259(17) 0.26028(13) 0.77679(17) 0.0862(6) Uani 1 1 d .
O2 O 1.06218(14) 0.39968(16) 0.84097(18) 0.0907(6) Uani 1 1 d .
N1 N 0.51269(12) 0.38653(11) 0.21746(13) 0.0359(3) Uani 1 1 d .
H1B H 0.5013 0.4528 0.2066 0.043 Uiso 1 1 calc R
C1 C 0.82995(14) 0.38952(14) 0.59035(17) 0.0408(4) Uani 1 1 d .
H1A H 0.8095 0.3237 0.6027 0.049 Uiso 1 1 calc R
C2 C 0.90179(15) 0.43405(15) 0.67769(17) 0.0424(4) Uani 1 1 d .
C3 C 0.93364(15) 0.53199(15) 0.66328(19) 0.0483(5) Uani 1 1 d .
H3A H 0.9820 0.5614 0.7229 0.058 Uiso 1 1 calc R
C4 C 0.89187(17) 0.58471(15) 0.5583(2) 0.0524(5) Uani 1 1 d .
H4A H 0.9118 0.6507 0.5467 0.063 Uiso 1 1 calc R
C5 C 0.82048(16) 0.53996(15) 0.46988(19) 0.0483(5) Uani 1 1 d .
H5A H 0.7936 0.5765 0.3990 0.058 Uiso 1 1 calc R
C6 C 0.78791(14) 0.44210(14) 0.48415(16) 0.0386(4) Uani 1 1 d .
C7 C 0.70482(14) 0.39255(14) 0.39495(16) 0.0390(4) Uani 1 1 d .
H7A H 0.7147 0.3206 0.4034 0.047 Uiso 1 1 calc R
C8 C 0.59038(14) 0.41730(14) 0.43899(16) 0.0380(4) Uani 1 1 d .
H8A H 0.5837 0.3993 0.5304 0.046 Uiso 1 1 calc R
H8B H 0.5790 0.4884 0.4317 0.046 Uiso 1 1 calc R
C9 C 0.50283(15) 0.36415(13) 0.35963(16) 0.0375(4) Uani 1 1 d .
H9A H 0.5094 0.2931 0.3734 0.045 Uiso 1 1 calc R
H9B H 0.4314 0.3847 0.3889 0.045 Uiso 1 1 calc R
C10 C 0.71190(16) 0.41859(18) 0.25033(18) 0.0529(5) Uani 1 1 d .
H10A H 0.7022 0.4896 0.2390 0.064 Uiso 1 1 calc R
H10B H 0.7836 0.4010 0.2189 0.064 Uiso 1 1 calc R
C11 C 0.62518(16) 0.36379(17) 0.17137(17) 0.0501(5) Uani 1 1 d .
H11A H 0.6304 0.3823 0.0800 0.060 Uiso 1 1 calc R
H11B H 0.6382 0.2929 0.1782 0.060 Uiso 1 1 calc R
C12 C 0.42934(16) 0.33311(14) 0.13502(18) 0.0471(5) Uani 1 1 d .
H12A H 0.4413 0.2622 0.1440 0.057 Uiso 1 1 calc R
H12B H 0.4402 0.3503 0.0440 0.057 Uiso 1 1 calc R
C13 C 0.31357(19) 0.35579(19) 0.1689(3) 0.0706(7) Uani 1 1 d .
H13A H 0.2979 0.3270 0.2535 0.085 Uiso 1 1 calc R
H13B H 0.3044 0.4271 0.1757 0.085 Uiso 1 1 calc R
C14 C 0.2348(2) 0.3162(2) 0.0691(3) 0.1047(11) Uani 1 1 d .
H14A H 0.1617 0.3235 0.1001 0.157 Uiso 1 1 calc R
H14B H 0.2497 0.2472 0.0541 0.157 Uiso 1 1 calc R
H14C H 0.2421 0.3524 -0.0112 0.157 Uiso 1 1 calc R
C15 C 0.8703(2) 0.3891(2) 0.9393(2) 0.0769(7) Uani 1 1 d .
H15A H 0.8910 0.3485 1.0130 0.115 Uiso 1 1 calc R
H15B H 0.7960 0.3750 0.9140 0.115 Uiso 1 1 calc R
H15C H 0.8771 0.4578 0.9627 0.115 Uiso 1 1 calc R

loop_
_atom_site_aniso_label
_atom_site_aniso_U_11
_atom_site_aniso_U_22
_atom_site_aniso_U_33
_atom_site_aniso_U_23
_atom_site_aniso_U_13
_atom_site_aniso_U_12
Cl1 0.1042(5) 0.0342(3) 0.0442(3) 0.0036(2) -0.0002(3) 0.0014(3)
S1 0.0543(3) 0.0688(4) 0.0475(3) 0.0097(2) -0.0134(2) 0.0052(3)
O1 0.1183(16) 0.0636(11) 0.0756(11) 0.0083(9) -0.0251(10) 0.0280(10)
O2 0.0557(11) 0.1386(18) 0.0766(12) 0.0306(11) -0.0261(9) -0.0069(10)
N1 0.0431(9) 0.0326(8) 0.0319(7) -0.0009(6) -0.0061(6) 0.0013(6)
C1 0.0383(10) 0.0430(11) 0.0411(10) 0.0015(8) -0.0003(8) -0.0005(8)
C2 0.0354(10) 0.0522(12) 0.0396(10) 0.0019(8) -0.0029(8) 0.0027(9)
C3 0.0385(11) 0.0543(13) 0.0517(11) -0.0058(9) -0.0074(8) -0.0036(9)
C4 0.0522(12) 0.0439(12) 0.0609(12) 0.0020(9) -0.0052(10) -0.0054(9)
C5 0.0499(12) 0.0469(12) 0.0479(11) 0.0051(9) -0.0081(9) 0.0042(9)
C6 0.0332(9) 0.0456(11) 0.0371(9) -0.0016(8) 0.0005(7) 0.0048(8)
C7 0.0408(10) 0.0409(10) 0.0351(9) -0.0030(7) -0.0023(7) 0.0052(8)
C8 0.0400(10) 0.0447(10) 0.0293(8) -0.0050(7) 0.0003(7) -0.0012(8)
C9 0.0412(10) 0.0388(10) 0.0324(8) -0.0020(7) 0.0007(7) -0.0017(8)
C10 0.0415(11) 0.0814(15) 0.0360(10) -0.0043(9) 0.0048(8) -0.0023(10)
C11 0.0494(12) 0.0722(14) 0.0288(9) -0.0062(9) 0.0028(8) 0.0055(10)
C12 0.0599(13) 0.0398(11) 0.0409(10) -0.0042(8) -0.0158(9) -0.0012(9)
C13 0.0535(14) 0.0698(16) 0.0875(17) -0.0172(13) -0.0224(12) -0.0049(11)
C14 0.081(2) 0.100(2) 0.132(3) -0.0210(19) -0.0544(19) -0.0059(17)
C15 0.0912(19) 0.0881(19) 0.0515(13) 0.0120(12) 0.0046(12) -0.0071(15)

loop_
_atom_type_symbol
_atom_type_description
_atom_type_scat_dispersion_real
_atom_type_scat_dispersion_imag
_atom_type_scat_source
C C 0.0033 0.0016 'International Tables Vol C Tables 4.2.6.8 and 6.1.1.4'
H H 0.0000 0.0000 'International Tables Vol C Tables 4.2.6.8 and 6.1.1.4'
N N 0.0061 0.0033 'International Tables Vol C Tables 4.2.6.8 and 6.1.1.4'
O O 0.0106 0.0060 'International Tables Vol C Tables 4.2.6.8 and 6.1.1.4'
S S 0.1246 0.1234 'International Tables Vol C Tables 4.2.6.8 and 6.1.1.4'
Cl Cl 0.1484 0.1585 'International Tables Vol C Tables 4.2.6.8 and 6.1.1.4'

loop_
_geom_angle_atom_site_label_1
_geom_angle_atom_site_label_2
_geom_angle_atom_site_label_3
_geom_angle
O2 S1 O1 119.07(13)
O2 S1 C15 108.20(13)
O1 S1 C15 107.53(13)
O2 S1 C2 108.40(10)
O1 S1 C2 108.19(10)
C15 S1 C2 104.50(11)
C9 N1 C12 112.61(14)
C9 N1 C11 110.97(13)
C12 N1 C11 110.27(14)
C9 N1 H1B 107.6
C12 N1 H1B 107.6
C11 N1 H1B 107.6
C2 C1 C6 120.47(18)
C2 C1 H1A 119.8
C6 C1 H1A 119.8
C1 C2 C3 121.56(17)
C1 C2 S1 118.75(15)
C3 C2 S1 119.67(14)
C4 C3 C2 118.24(18)
C4 C3 H3A 120.9
C2 C3 H3A 120.9
C3 C4 C5 120.31(19)
C3 C4 H4A 119.8
C5 C4 H4A 119.8
C4 C5 C6 121.70(18)
C4 C5 H5A 119.2
C6 C5 H5A 119.2
C5 C6 C1 117.71(17)
C5 C6 C7 123.32(16)
C1 C6 C7 118.87(17)
C6 C7 C8 109.84(14)
C6 C7 C10 115.73(16)
C8 C7 C10 107.92(14)
C6 C7 H7A 107.7
C8 C7 H7A 107.7
C10 C7 H7A 107.7
C9 C8 C7 112.71(14)
C9 C8 H8A 109.1
C7 C8 H8A 109.1
C9 C8 H8B 109.1
C7 C8 H8B 109.1
H8A C8 H8B 107.8
N1 C9 C8 110.92(14)
N1 C9 H9A 109.5
C8 C9 H9A 109.5
N1 C9 H9B 109.5
C8 C9 H9B 109.5
H9A C9 H9B 108.0
C11 C10 C7 110.64(16)
C11 C10 H10A 109.5
C7 C10 H10A 109.5
C11 C10 H10B 109.5
C7 C10 H10B 109.5
H10A C10 H10B 108.1
N1 C11 C10 111.90(15)
N1 C11 H11A 109.2
C10 C11 H11A 109.2
N1 C11 H11B 109.2
C10 C11 H11B 109.2
H11A C11 H11B 107.9
N1 C12 C13 114.21(16)
N1 C12 H12A 108.7
C13 C12 H12A 108.7
N1 C12 H12B 108.7
C13 C12 H12B 108.7
H12A C12 H12B 107.6
C14 C13 C12 111.8(2)
C14 C13 H13A 109.2
C12 C13 H13A 109.2
C14 C13 H13B 109.2
C12 C13 H13B 109.2
H13A C13 H13B 107.9
C13 C14 H14A 109.5
C13 C14 H14B 109.5
H14A C14 H14B 109.5
C13 C14 H14C 109.5
H14A C14 H14C 109.5
H14B C14 H14C 109.5
S1 C15 H15A 109.5
S1 C15 H15B 109.5
H15A C15 H15B 109.5
S1 C15 H15C 109.5
H15A C15 H15C 109.5
H15B C15 H15C 109.5

loop_
_geom_bond_atom_site_label_1
_geom_bond_atom_site_label_2
_geom_bond_distance
S1 O2 1.4253(18)
S1 O1 1.4314(19)
S1 C15 1.748(3)
S1 C2 1.7635(19)
N1 C9 1.491(2)
N1 C12 1.495(2)
N1 C11 1.496(2)
N1 H1B 0.910
C1 C2 1.378(3)
C1 C6 1.387(2)
C1 H1A 0.930
C2 C3 1.384(3)
C3 C4 1.377(3)
C3 H3A 0.930
C4 C5 1.383(3)
C4 H4A 0.930
C5 C6 1.386(3)
C5 H5A 0.930
C6 C7 1.508(2)
C7 C8 1.517(2)
C7 C10 1.523(2)
C7 H7A 0.980
C8 C9 1.512(2)
C8 H8A 0.970
C8 H8B 0.970
C9 H9A 0.970
C9 H9B 0.970
C10 C11 1.513(3)
C10 H10A 0.970
C10 H10B 0.970
C11 H11A 0.970
C11 H11B 0.970
C12 C13 1.497(3)
C12 H12A 0.970
C12 H12B 0.970
C13 C14 1.489(3)
C13 H13A 0.970
C13 H13B 0.970
C14 H14A 0.960
C14 H14B 0.960
C14 H14C 0.960
C15 H15A 0.960
C15 H15B 0.960
C15 H15C 0.960

loop_
_geom_hbond_atom_site_label_D
_geom_hbond_atom_site_label_H
_geom_hbond_atom_site_label_A
_geom_hbond_distance_DH
_geom_hbond_distance_HA
_geom_hbond_distance_DA
_geom_hbond_angle_DHA
N1 H1B Cl1 0.91 2.16 3.0615(15) 169.6

loop_
_geom_torsion_atom_site_label_1
_geom_torsion_atom_site_label_2
_geom_torsion_atom_site_label_3
_geom_torsion_atom_site_label_4
_geom_torsion
C6 C1 C2 C3 0.5(3)
C6 C1 C2 S1 -178.33(14)
O2 S1 C2 C1 149.56(16)
O1 S1 C2 C1 19.14(18)
C15 S1 C2 C1 -95.22(17)
O2 S1 C2 C3 -29.26(19)
O1 S1 C2 C3 -159.67(17)
C15 S1 C2 C3 85.96(18)
C1 C2 C3 C4 -0.2(3)
S1 C2 C3 C4 178.56(15)
C2 C3 C4 C5 -0.3(3)
C3 C4 C5 C6 0.6(3)
C4 C5 C6 C1 -0.4(3)
C4 C5 C6 C7 175.98(17)
C2 C1 C6 C5 -0.1(3)
C2 C1 C6 C7 -176.69(16)
C5 C6 C7 C8 -83.1(2)
C1 C6 C7 C8 93.27(19)
C5 C6 C7 C10 39.4(2)
C1 C6 C7 C10 -144.25(17)
C6 C7 C8 C9 -175.94(15)
C10 C7 C8 C9 57.1(2)
C12 N1 C9 C8 178.43(14)
C11 N1 C9 C8 54.27(19)
C7 C8 C9 N1 -56.53(19)
C6 C7 C10 C11 179.56(16)
C8 C7 C10 C11 -57.0(2)
C9 N1 C11 C10 -55.9(2)
C12 N1 C11 C10 178.57(16)
C7 C10 C11 N1 58.0(2)
C9 N1 C12 C13 58.7(2)
C11 N1 C12 C13 -176.71(18)
N1 C12 C13 C14 169.3(2)
